data_7151053
loop_
_publ_author_name
'Tamm, Matthias'
'Petrovic, Dejan'
'Randoll, S\"oren'
'Beer, Stephan'
'Bannenberg, Thomas'
'Jones, Peter G.'
'Grunenberg, J\"org'

_publ_section_title
;
 Structural and theoretical investigation of
 2-iminoimidazolines--carbene analogues of iminophosphoranes.
;
_journal_issue 3
_journal_name_full 'Organic &amp; biomolecular chemistry'
_journal_page_first 523
_journal_page_last 530
_journal_paper_doi 10.1039/b615418b
_journal_volume 5
_journal_year 2007
_chemical_formula_moiety 'C30 H45 N3 Si'
_chemical_formula_sum 'C30 H45 N3 Si'
_chemical_formula_weight 475.78
_chemical_name_systematic
;
?
;
_space_group_IT_number 2
_symmetry_cell_setting triclinic
_symmetry_space_group_name_Hall '-P 1'
_symmetry_space_group_name_H-M 'P -1'
_atom_sites_solution_hydrogens geom
_atom_sites_solution_primary direct
_atom_sites_solution_secondary difmap
_audit_creation_method SHELXL-97
_cell_angle_alpha 88.322(2)
_cell_angle_beta 84.261(2)
_cell_angle_gamma 79.785(2)
_cell_formula_units_Z 4
_cell_length_a 9.6170(8)
_cell_length_b 12.4620(10)
_cell_length_c 25.214(2)
_cell_measurement_reflns_used 7606
_cell_measurement_temperature 133
_cell_measurement_theta_max 30.68
_cell_measurement_theta_min 2.34
_cell_volume 2958.8(4)
_computing_cell_refinement 'Bruker SAINT'
_computing_data_collection 'Bruker SMART'
_computing_data_reduction 'Bruker SAINT'
_computing_molecular_graphics 'PLATON (Spek, 2003)'
_computing_publication_material 'PLATON (Spek, 2003)'
_computing_structure_refinement 'SHELXL-97 (Sheldrick, 1997)'
_computing_structure_solution 'SHELXS-97 (Sheldrick, 1990)'
_diffrn_ambient_temperature 133(2)
_diffrn_detector_area_resol_mean 8.192
_diffrn_measured_fraction_theta_full 0.982
_diffrn_measured_fraction_theta_max 0.981
_diffrn_measurement_device_type 'Bruker SMART 1000 CCD area detector'
_diffrn_measurement_method 'omega scan'
_diffrn_radiation_monochromator graphite
_diffrn_radiation_source 'fine-focus sealed tube'
_diffrn_radiation_type MoK\a
_diffrn_radiation_wavelength 0.71073
_diffrn_reflns_av_R_equivalents 0.0575
_diffrn_reflns_av_sigmaI/netI 0.1100
_diffrn_reflns_limit_h_max 12
_diffrn_reflns_limit_h_min -6
_diffrn_reflns_limit_k_max 16
_diffrn_reflns_limit_k_min -15
_diffrn_reflns_limit_l_max 31
_diffrn_reflns_limit_l_min -33
_diffrn_reflns_number 20896
_diffrn_reflns_theta_full 28.00
_diffrn_reflns_theta_max 28.28
_diffrn_reflns_theta_min 1.62
_diffrn_standards_decay_% 0
_exptl_absorpt_coefficient_mu 0.100
_exptl_absorpt_correction_type none
_exptl_crystal_colour yellow
_exptl_crystal_density_diffrn 1.068
_exptl_crystal_density_meas ?
_exptl_crystal_density_method .
_exptl_crystal_description fragment
_exptl_crystal_F_000 1040
_exptl_crystal_size_max 0.400
_exptl_crystal_size_mid 0.350
_exptl_crystal_size_min 0.300
_refine_diff_density_max 0.419
_refine_diff_density_min -0.282
_refine_diff_density_rms 0.046
_refine_ls_extinction_method none
_refine_ls_goodness_of_fit_ref 0.895
_refine_ls_hydrogen_treatment 'rigid methyls, other riding'
_refine_ls_matrix_type full
_refine_ls_number_parameters 635
_refine_ls_number_reflns 14394
_refine_ls_number_restraints 0
_refine_ls_restrained_S_all 0.895
_refine_ls_R_factor_all 0.1118
_refine_ls_R_factor_gt 0.0552
_refine_ls_shift/su_max 0.003
_refine_ls_shift/su_mean 0.000
_refine_ls_structure_factor_coef Fsqd
_refine_ls_weighting_details 'w=1/[\s^2^(Fo^2^)+(Fo^2^)+(0.0535P)^2^+3.7145P] where P=(Fo^2^+2Fc^2^)/3'
_refine_ls_weighting_scheme calc
_refine_ls_wR_factor_gt 0.1109
_refine_ls_wR_factor_ref 0.1269
_reflns_number_gt 7844
_reflns_number_total 14394
_reflns_threshold_expression >2sigma(I)
_cod_data_source_file b615418b.txt
_cod_data_source_block sran9x
_cod_depositor_comments
;
The following automatic conversions were performed:
'_symmetry_cell_setting' value 'Triclinic' changed to 'triclinic'
according to '/home/saulius/struct/CIF-dictionaries/cif_core.dic'
dictionary named 'cif_core.dic' version 2.4.1 from 2010-06-29.

Automatic conversion script
Id: cif_fix_enum 1527 2010-12-29 10:47:43Z saulius 
;
_cod_database_code 7151053

loop_
_symmetry_equiv_pos_site_id
_symmetry_equiv_pos_as_xyz
1 x,y,z
2 -x,-y,-z

loop_
_atom_site_aniso_label
_atom_site_aniso_U_11
_atom_site_aniso_U_22
_atom_site_aniso_U_33
_atom_site_aniso_U_23
_atom_site_aniso_U_13
_atom_site_aniso_U_12
Si1 0.0206(3) 0.0285(3) 0.0300(3) -0.0052(2) -0.0017(2) -0.0041(2)
N1 0.0214(9) 0.0280(9) 0.0290(9) -0.0063(7) -0.0024(7) -0.0038(7)
N2 0.0213(9) 0.0233(8) 0.0237(8) -0.0061(7) 0.0002(7) -0.0055(7)
N3 0.0187(8) 0.0218(8) 0.0264(8) -0.0051(7) 0.0001(7) -0.0053(7)
C1 0.0248(11) 0.0227(9) 0.0162(9) -0.0007(7) -0.0015(8) -0.0070(8)
C2 0.0196(11) 0.0291(11) 0.0417(12) -0.0097(9) 0.0052(9) -0.0026(9)
C3 0.0197(11) 0.0311(11) 0.0402(12) -0.0044(9) 0.0004(9) -0.0077(9)
C4 0.0222(10) 0.0196(9) 0.0252(10) -0.0038(8) -0.0024(8) -0.0019(8)
C5 0.0217(11) 0.0246(10) 0.0268(10) 0.0000(8) 0.0014(8) 0.0010(8)
C6 0.0308(12) 0.0231(11) 0.0403(12) 0.0045(9) -0.0015(10) -0.0076(9)
C7 0.0375(13) 0.0249(11) 0.0447(13) -0.0048(10) -0.0100(10) -0.0106(10)
C8 0.0393(13) 0.0287(11) 0.0287(11) -0.0052(9) -0.0085(10) -0.0071(10)
C9 0.0271(11) 0.0218(10) 0.0245(10) -0.0028(8) 0.0000(9) -0.0030(8)
C10 0.0417(14) 0.0296(11) 0.0256(11) 0.0006(9) 0.0021(10) -0.0032(10)
C11 0.0463(17) 0.115(2) 0.0308(13) -0.0021(14) -0.0119(12) -0.0008(16)
C12 0.0614(19) 0.083(2) 0.0405(15) 0.0108(14) 0.0048(13) -0.0176(16)
C13 0.0420(13) 0.0263(11) 0.0218(10) -0.0023(8) -0.0001(9) -0.0088(10)
C14 0.0677(19) 0.0443(14) 0.0408(14) -0.0014(11) 0.0170(13) -0.0131(13)
C15 0.0562(19) 0.0643(19) 0.094(2) 0.0489(17) 0.0118(17) 0.0121(15)
C16 0.0199(10) 0.0257(10) 0.0260(10) -0.0073(8) -0.0023(8) -0.0056(8)
C17 0.0349(13) 0.0366(12) 0.0264(11) -0.0043(9) -0.0055(9) -0.0107(10)
C18 0.0485(15) 0.0456(14) 0.0260(11) -0.0113(10) -0.0059(10) -0.0114(12)
C19 0.0410(14) 0.0336(12) 0.0438(14) -0.0183(10) -0.0081(11) -0.0038(11)
C20 0.0358(13) 0.0260(11) 0.0428(13) -0.0049(9) -0.0044(10) -0.0056(10)
C21 0.0285(12) 0.0270(11) 0.0297(11) -0.0040(9) -0.0010(9) -0.0084(9)
C22 0.0690(18) 0.0430(14) 0.0250(12) -0.0010(10) -0.0106(12) -0.0245(13)
C23 0.064(2) 0.117(3) 0.082(2) 0.055(2) -0.0013(18) -0.024(2)
C24 0.061(2) 0.0492(17) 0.120(3) 0.0365(17) 0.0013(19) -0.0001(15)
C25 0.0696(18) 0.0307(12) 0.0287(12) 0.0009(9) 0.0028(12) -0.0171(12)
C26 0.071(2) 0.0533(16) 0.0501(16) 0.0051(13) 0.0172(14) -0.0200(15)
C27 0.097(3) 0.162(3) 0.0413(16) 0.0370(19) -0.0344(17) -0.071(3)
C28 0.0414(15) 0.0584(16) 0.0458(14) -0.0100(12) 0.0109(12) -0.0178(13)
C29 0.0357(14) 0.0424(14) 0.0609(16) 0.0041(12) -0.0163(12) -0.0038(11)
C30 0.0238(12) 0.0418(13) 0.0562(15) -0.0159(11) -0.0049(11) -0.0064(10)
Si2 0.0248(3) 0.0236(3) 0.0228(3) 0.0020(2) 0.0003(2) -0.0012(2)
N4 0.0262(10) 0.0245(9) 0.0266(9) 0.0037(7) -0.0008(7) -0.0022(7)
N5 0.0251(9) 0.0185(8) 0.0245(8) 0.0022(7) -0.0004(7) -0.0014(7)
N6 0.0267(9) 0.0209(8) 0.0228(8) 0.0016(7) -0.0002(7) -0.0046(7)
C31 0.0283(12) 0.0181(9) 0.0173(9) -0.0024(7) -0.0021(8) -0.0059(9)
C32 0.0250(11) 0.0250(11) 0.0357(12) 0.0021(9) -0.0033(9) -0.0004(9)
C33 0.0231(11) 0.0267(11) 0.0384(12) -0.0009(9) 0.0016(9) -0.0042(9)
C34 0.0231(11) 0.0202(10) 0.0245(10) 0.0041(8) 0.0003(8) 0.0009(8)
C35 0.0310(12) 0.0204(10) 0.0306(11) 0.0028(8) -0.0014(9) -0.0026(9)
C36 0.0427(14) 0.0229(11) 0.0408(13) 0.0050(9) -0.0015(11) -0.0073(10)
C37 0.0479(15) 0.0359(13) 0.0360(13) 0.0159(10) 0.0005(11) -0.0105(11)
C38 0.0415(14) 0.0412(13) 0.0233(11) 0.0061(9) -0.0032(10) -0.0024(11)
C39 0.0301(12) 0.0257(10) 0.0264(11) 0.0032(8) -0.0055(9) 0.0008(9)
C40 0.0426(14) 0.0238(11) 0.0319(11) -0.0030(9) 0.0020(10) -0.0068(10)
C41 0.077(2) 0.0275(12) 0.0538(16) -0.0119(11) -0.0112(14) 0.0027(12)
C42 0.0584(16) 0.0322(12) 0.0346(13) -0.0014(10) -0.0080(11) -0.0066(11)
C43 0.0487(15) 0.0328(12) 0.0263(11) -0.0016(9) -0.0091(10) -0.0056(11)
C44 0.0582(19) 0.0558(17) 0.087(2) -0.0216(15) -0.0221(16) -0.0121(15)
C45 0.073(2) 0.0442(15) 0.0487(15) -0.0147(12) -0.0071(14) 0.0016(14)
C46 0.0254(11) 0.0209(10) 0.0240(10) 0.0038(8) 0.0030(8) -0.0046(8)
C47 0.0259(11) 0.0309(11) 0.0255(11) 0.0031(9) 0.0006(9) -0.0059(9)
C48 0.0287(12) 0.0440(13) 0.0271(11) 0.0074(10) -0.0018(9) -0.0057(10)
C49 0.0396(14) 0.0313(12) 0.0348(12) 0.0149(10) 0.0026(10) -0.0054(10)
C50 0.0457(14) 0.0239(11) 0.0373(13) 0.0020(9) 0.0060(11) -0.0071(10)
C51 0.0353(12) 0.0256(11) 0.0250(11) 0.0004(8) 0.0061(9) -0.0055(9)
C52 0.0506(15) 0.0357(12) 0.0338(12) -0.0025(10) -0.0147(11) -0.0089(11)
C53 0.0503(17) 0.0544(16) 0.0721(18) -0.0152(14) -0.0113(14) -0.0157(14)
C54 0.0456(18) 0.077(2) 0.134(3) -0.066(2) -0.0041(19) 0.0017(16)
C55 0.0590(16) 0.0246(11) 0.0299(12) -0.0026(9) -0.0022(11) -0.0068(11)
C56 0.0676(19) 0.0652(18) 0.0397(14) -0.0132(12) 0.0048(13) -0.0299(15)
C57 0.0448(15) 0.0431(14) 0.0510(15) -0.0110(11) -0.0047(12) -0.0051(12)
C58 0.0497(16) 0.0353(13) 0.0351(13) 0.0029(10) 0.0079(11) 0.0037(11)
C59 0.0323(13) 0.0333(12) 0.0408(13) 0.0096(10) 0.0008(10) 0.0044(10)
C60 0.0373(14) 0.0433(14) 0.0521(15) -0.0017(11) -0.0149(12) -0.0035(11)

loop_
_atom_site_label
_atom_site_type_symbol
_atom_site_thermal_displace_type
_atom_site_fract_x
_atom_site_fract_y
_atom_site_fract_z
_atom_site_occupancy
_atom_site_U_iso_or_equiv
_atom_site_calc_flag
_atom_site_refinement_flags
Si1 Si Uani -0.05135(6) 0.30190(4) 0.13441(2) 1.000 0.0264(2) . .
N1 N Uani 0.12157(17) 0.30519(12) 0.13659(6) 1.000 0.0261(5) . .
N2 N Uani 0.32997(16) 0.18458(12) 0.09679(6) 1.000 0.0226(5) . .
N3 N Uani 0.35948(16) 0.33167(12) 0.13640(6) 1.000 0.0222(5) . .
C1 C Uani 0.2531(2) 0.27582(15) 0.12408(7) 1.000 0.0209(6) . .
C2 C Uani 0.4747(2) 0.18848(16) 0.09179(8) 1.000 0.0307(7) . .
C3 C Uani 0.4922(2) 0.27815(16) 0.11616(8) 1.000 0.0301(7) . .
C4 C Uani 0.2711(2) 0.09629(14) 0.07755(7) 1.000 0.0225(6) . .
C5 C Uani 0.2348(2) 0.01573(15) 0.11397(7) 1.000 0.0253(6) . .
C6 C Uani 0.1839(2) -0.07088(15) 0.09342(8) 1.000 0.0313(7) . .
C7 C Uani 0.1698(2) -0.07680(16) 0.03973(8) 1.000 0.0346(7) . .
C8 C Uani 0.2045(2) 0.00371(16) 0.00493(8) 1.000 0.0316(7) . .
C9 C Uani 0.2561(2) 0.09238(15) 0.02302(7) 1.000 0.0247(6) . .
C10 C Uani 0.2511(2) 0.02301(17) 0.17327(8) 1.000 0.0331(7) . .
C11 C Uani 0.4029(3) -0.0163(2) 0.18513(9) 1.000 0.0651(10) . .
C12 C Uani 0.1555(3) -0.0422(2) 0.20827(10) 1.000 0.0619(10) . .
C13 C Uani 0.2923(2) 0.18157(16) -0.01582(7) 1.000 0.0299(7) . .
C14 C Uani 0.3915(3) 0.13513(19) -0.06343(9) 1.000 0.0520(9) . .
C15 C Uani 0.1579(3) 0.2512(2) -0.03372(12) 1.000 0.0766(11) . .
C16 C Uani 0.3355(2) 0.43092(15) 0.16662(7) 1.000 0.0235(6) . .
C17 C Uani 0.3130(2) 0.42446(17) 0.22210(8) 1.000 0.0318(7) . .
C18 C Uani 0.3000(2) 0.52146(18) 0.25013(8) 1.000 0.0393(8) . .
C19 C Uani 0.3086(2) 0.61880(18) 0.22386(9) 1.000 0.0392(8) . .
C20 C Uani 0.3280(2) 0.62332(17) 0.16915(8) 1.000 0.0347(7) . .
C21 C Uani 0.3408(2) 0.52927(16) 0.13890(8) 1.000 0.0280(7) . .
C22 C Uani 0.3063(3) 0.31672(18) 0.25132(8) 1.000 0.0434(9) . .
C23 C Uani 0.1847(3) 0.3258(3) 0.29555(12) 1.000 0.0882(14) . .
C24 C Uani 0.4457(3) 0.2707(2) 0.27319(13) 1.000 0.0793(13) . .
C25 C Uani 0.3530(3) 0.53557(18) 0.07852(8) 1.000 0.0425(8) . .
C26 C Uani 0.4472(3) 0.6138(2) 0.05485(10) 1.000 0.0587(10) . .
C27 C Uani 0.2051(4) 0.5657(3) 0.05996(11) 1.000 0.0930(15) . .
C28 C Uani -0.1381(3) 0.3134(2) 0.20395(9) 1.000 0.0483(9) . .
C29 C Uani -0.1322(2) 0.42319(18) 0.09588(10) 1.000 0.0460(8) . .
C30 C Uani -0.0966(2) 0.17817(17) 0.10427(9) 1.000 0.0401(8) . .
Si2 Si Uani 0.47452(6) 0.84619(4) 0.38366(2) 1.000 0.0243(2) . .
N4 N Uani 0.63004(17) 0.76404(12) 0.39048(6) 1.000 0.0262(5) . .
N5 N Uani 0.83489(17) 0.63585(12) 0.40678(6) 1.000 0.0232(5) . .
N6 N Uani 0.86471(17) 0.75635(12) 0.34378(6) 1.000 0.0236(5) . .
C31 C Uani 0.7605(2) 0.72503(14) 0.38064(7) 1.000 0.0210(6) . .
C32 C Uani 0.9766(2) 0.61585(16) 0.38678(8) 1.000 0.0291(7) . .
C33 C Uani 0.9953(2) 0.68944(15) 0.34832(8) 1.000 0.0297(7) . .
C34 C Uani 0.7701(2) 0.57100(14) 0.44706(7) 1.000 0.0234(6) . .
C35 C Uani 0.7339(2) 0.47331(15) 0.43161(8) 1.000 0.0277(6) . .
C36 C Uani 0.6783(2) 0.40905(16) 0.47167(8) 1.000 0.0356(7) . .
C37 C Uani 0.6591(2) 0.44155(18) 0.52399(9) 1.000 0.0402(8) . .
C38 C Uani 0.6930(2) 0.53943(17) 0.53796(8) 1.000 0.0361(7) . .
C39 C Uani 0.7492(2) 0.60736(15) 0.49961(8) 1.000 0.0280(6) . .
C40 C Uani 0.7498(2) 0.44118(15) 0.37318(8) 1.000 0.0330(7) . .
C41 C Uani 0.7726(3) 0.31801(17) 0.36488(10) 1.000 0.0537(9) . .
C42 C Uani 0.6211(3) 0.49683(17) 0.34537(8) 1.000 0.0416(8) . .
C43 C Uani 0.7873(2) 0.71531(17) 0.51430(8) 1.000 0.0357(7) . .
C44 C Uani 0.9352(3) 0.6969(2) 0.53364(12) 1.000 0.0653(11) . .
C45 C Uani 0.6790(3) 0.77863(19) 0.55525(10) 1.000 0.0564(10) . .
C46 C Uani 0.8374(2) 0.84659(14) 0.30745(7) 1.000 0.0238(6) . .
C47 C Uani 0.7941(2) 0.82773(16) 0.25754(8) 1.000 0.0276(6) . .
C48 C Uani 0.7599(2) 0.91804(17) 0.22441(8) 1.000 0.0336(7) . .
C49 C Uani 0.7689(2) 1.02192(17) 0.24080(8) 1.000 0.0361(7) . .
C50 C Uani 0.8175(2) 1.03729(16) 0.28900(8) 1.000 0.0362(7) . .
C51 C Uani 0.8546(2) 0.94926(15) 0.32372(7) 1.000 0.0292(7) . .
C52 C Uani 0.7920(3) 0.71260(17) 0.23920(9) 1.000 0.0391(8) . .
C53 C Uani 0.6600(3) 0.7026(2) 0.21262(11) 1.000 0.0575(10) . .
C54 C Uani 0.9241(3) 0.6717(2) 0.20188(13) 1.000 0.0861(13) . .
C55 C Uani 0.9135(3) 0.96479(17) 0.37651(8) 1.000 0.0380(8) . .
C56 C Uani 0.7954(3) 1.0115(2) 0.41916(9) 1.000 0.0557(10) . .
C57 C Uani 1.0296(2) 1.03394(18) 0.37019(9) 1.000 0.0464(8) . .
C58 C Uani 0.3840(3) 0.88080(17) 0.45140(8) 1.000 0.0423(8) . .
C59 C Uani 0.4781(2) 0.97811(16) 0.34682(8) 1.000 0.0372(7) . .
C60 C Uani 0.3613(2) 0.77174(18) 0.34738(9) 1.000 0.0439(8) . .
H2 H Uiso 0.54770 0.13660 0.07420 1.000 0.0370 calc R
H3 H Uiso 0.58010 0.30120 0.11910 1.000 0.0360 calc R
H6 H Uiso 0.15840 -0.12680 0.11680 1.000 0.0380 calc R
H7 H Uiso 0.13590 -0.13700 0.02660 1.000 0.0410 calc R
H8 H Uiso 0.19310 -0.00120 -0.03190 1.000 0.0380 calc R
H10 H Uiso 0.22420 0.10130 0.18370 1.000 0.0400 calc R
H11A H Uiso 0.43020 -0.09390 0.17680 1.000 0.0970 calc R
H11B H Uiso 0.41120 -0.00550 0.22290 1.000 0.0970 calc R
H11C H Uiso 0.46550 0.02520 0.16330 1.000 0.0970 calc R
H12A H Uiso 0.19010 -0.12040 0.20310 1.000 0.0930 calc R
H12B H Uiso 0.05810 -0.02360 0.19830 1.000 0.0930 calc R
H12C H Uiso 0.15700 -0.02440 0.24580 1.000 0.0930 calc R
H13 H Uiso 0.34240 0.23000 0.00350 1.000 0.0360 calc R
H14A H Uiso 0.47760 0.09160 -0.05100 1.000 0.0780 calc R
H14B H Uiso 0.41690 0.19490 -0.08630 1.000 0.0780 calc R
H14C H Uiso 0.34390 0.08880 -0.08370 1.000 0.0780 calc R
H15A H Uiso 0.18360 0.30860 -0.05820 1.000 0.1150 calc R
H15B H Uiso 0.09860 0.28440 -0.00250 1.000 0.1150 calc R
H15C H Uiso 0.10520 0.20530 -0.05200 1.000 0.1150 calc R
H18 H Uiso 0.28510 0.52010 0.28790 1.000 0.0470 calc R
H19 H Uiso 0.30100 0.68350 0.24380 1.000 0.0470 calc R
H20 H Uiso 0.33270 0.69130 0.15170 1.000 0.0420 calc R
H22 H Uiso 0.28890 0.26370 0.22480 1.000 0.0520 calc R
H23A H Uiso 0.20660 0.36720 0.32520 1.000 0.1320 calc R
H23B H Uiso 0.17240 0.25260 0.30820 1.000 0.1320 calc R
H23C H Uiso 0.09700 0.36340 0.28180 1.000 0.1320 calc R
H24A H Uiso 0.46690 0.32170 0.29880 1.000 0.1190 calc R
H24B H Uiso 0.52160 0.25990 0.24390 1.000 0.1190 calc R
H24C H Uiso 0.43880 0.20060 0.29100 1.000 0.1190 calc R
H25 H Uiso 0.39510 0.46120 0.06490 1.000 0.0510 calc R
H26A H Uiso 0.40470 0.68840 0.06550 1.000 0.0880 calc R
H26B H Uiso 0.45650 0.60910 0.01590 1.000 0.0880 calc R
H26C H Uiso 0.54110 0.59450 0.06790 1.000 0.0880 calc R
H27A H Uiso 0.14730 0.51190 0.07390 1.000 0.1400 calc R
H27B H Uiso 0.21200 0.56630 0.02090 1.000 0.1400 calc R
H27C H Uiso 0.16070 0.63810 0.07320 1.000 0.1400 calc R
H28A H Uiso -0.09720 0.25060 0.22510 1.000 0.0720 calc R
H28B H Uiso -0.24020 0.31480 0.20360 1.000 0.0720 calc R
H28C H Uiso -0.12260 0.38070 0.21970 1.000 0.0720 calc R
H29A H Uiso -0.12150 0.48990 0.11350 1.000 0.0690 calc R
H29B H Uiso -0.23320 0.42190 0.09420 1.000 0.0690 calc R
H29C H Uiso -0.08420 0.42150 0.05970 1.000 0.0690 calc R
H30A H Uiso -0.04910 0.16860 0.06800 1.000 0.0600 calc R
H30B H Uiso -0.19950 0.18750 0.10300 1.000 0.0600 calc R
H30C H Uiso -0.06460 0.11370 0.12600 1.000 0.0600 calc R
H32 H Uiso 1.04790 0.55970 0.39840 1.000 0.0350 calc R
H33 H Uiso 1.08210 0.69510 0.32780 1.000 0.0360 calc R
H36 H Uiso 0.65340 0.34190 0.46270 1.000 0.0430 calc R
H37 H Uiso 0.62200 0.39620 0.55080 1.000 0.0480 calc R
H38 H Uiso 0.67790 0.56090 0.57420 1.000 0.0430 calc R
H40 H Uiso 0.83510 0.46810 0.35550 1.000 0.0400 calc R
H41A H Uiso 0.84800 0.28180 0.38600 1.000 0.0810 calc R
H41B H Uiso 0.80000 0.30210 0.32710 1.000 0.0810 calc R
H41C H Uiso 0.68440 0.29110 0.37620 1.000 0.0810 calc R
H42A H Uiso 0.53700 0.46710 0.35970 1.000 0.0620 calc R
H42B H Uiso 0.63890 0.48350 0.30700 1.000 0.0620 calc R
H42C H Uiso 0.60500 0.57550 0.35170 1.000 0.0620 calc R
H43 H Uiso 0.79040 0.76110 0.48110 1.000 0.0430 calc R
H44A H Uiso 0.96290 0.76750 0.53900 1.000 0.0980 calc R
H44B H Uiso 1.00330 0.65550 0.50700 1.000 0.0980 calc R
H44C H Uiso 0.93420 0.65590 0.56740 1.000 0.0980 calc R
H45A H Uiso 0.58430 0.78720 0.54280 1.000 0.0840 calc R
H45B H Uiso 0.70330 0.85070 0.56000 1.000 0.0840 calc R
H45C H Uiso 0.67980 0.73880 0.58930 1.000 0.0840 calc R
H48 H Uiso 0.73020 0.90850 0.19030 1.000 0.0400 calc R
H49 H Uiso 0.74110 1.08300 0.21840 1.000 0.0430 calc R
H50 H Uiso 0.82600 1.10860 0.29890 1.000 0.0430 calc R
H52 H Uiso 0.79440 0.66390 0.27150 1.000 0.0470 calc R
H53A H Uiso 0.66010 0.74320 0.17870 1.000 0.0860 calc R
H53B H Uiso 0.57530 0.73250 0.23600 1.000 0.0860 calc R
H53C H Uiso 0.65950 0.62560 0.20590 1.000 0.0860 calc R
H54A H Uiso 0.92680 0.59490 0.19380 1.000 0.1290 calc R
H54B H Uiso 1.00880 0.67900 0.21910 1.000 0.1290 calc R
H54C H Uiso 0.92150 0.71500 0.16880 1.000 0.1290 calc R
H55 H Uiso 0.95730 0.89100 0.38930 1.000 0.0460 calc R
H56A H Uiso 0.83670 1.02100 0.45230 1.000 0.0840 calc R
H56B H Uiso 0.72770 0.96130 0.42550 1.000 0.0840 calc R
H56C H Uiso 0.74630 1.08230 0.40700 1.000 0.0840 calc R
H57A H Uiso 1.10450 1.00190 0.34310 1.000 0.0700 calc R
H57B H Uiso 1.06960 1.03650 0.40430 1.000 0.0700 calc R
H57C H Uiso 0.98940 1.10810 0.35910 1.000 0.0700 calc R
H58A H Uiso 0.37630 0.81350 0.47170 1.000 0.0630 calc R
H58B H Uiso 0.28890 0.92280 0.44820 1.000 0.0630 calc R
H58C H Uiso 0.43930 0.92430 0.46990 1.000 0.0630 calc R
H59A H Uiso 0.52720 1.02430 0.36650 1.000 0.0560 calc R
H59B H Uiso 0.38060 1.01540 0.34340 1.000 0.0560 calc R
H59C H Uiso 0.52820 0.96390 0.31130 1.000 0.0560 calc R
H60A H Uiso 0.40760 0.75350 0.31160 1.000 0.0660 calc R
H60B H Uiso 0.26860 0.81810 0.34450 1.000 0.0660 calc R
H60C H Uiso 0.34820 0.70460 0.36700 1.000 0.0660 calc R

loop_
_atom_type_symbol
_atom_type_description
_atom_type_scat_dispersion_real
_atom_type_scat_dispersion_imag
_atom_type_scat_source
Si Si 0.0817 0.0704 'International Tables Vol C Tables 4.2.6.8 and 6.1.1.4'
N N 0.0061 0.0033 'International Tables Vol C Tables 4.2.6.8 and 6.1.1.4'
H H 0.0000 0.0000 'International Tables Vol C Tables 4.2.6.8 and 6.1.1.4'
C C 0.0033 0.0016 'International Tables Vol C Tables 4.2.6.8 and 6.1.1.4'

loop_
_geom_angle_atom_site_label_1
_geom_angle_atom_site_label_2
_geom_angle_atom_site_label_3
_geom_angle
_geom_angle_site_symmetry_1
_geom_angle_site_symmetry_2
_geom_angle_site_symmetry_3
_geom_angle_publ_flag
N1 Si1 C28 107.89(11) . . . yes
N1 Si1 C29 108.81(8) . . . yes
N1 Si1 C30 116.81(8) . . . yes
C28 Si1 C29 107.81(11) . . . yes
C28 Si1 C30 107.81(11) . . . yes
C29 Si1 C30 107.40(10) . . . yes
N4 Si2 C58 108.39(10) . . . yes
N4 Si2 C59 117.85(9) . . . yes
N4 Si2 C60 108.94(9) . . . yes
C58 Si2 C59 106.71(9) . . . yes
C58 Si2 C60 108.75(11) . . . yes
C59 Si2 C60 105.91(10) . . . yes
Si1 N1 C1 155.36(14) . . . yes
C1 N2 C2 110.53(15) . . . yes
C1 N2 C4 125.76(16) . . . yes
C2 N2 C4 123.69(15) . . . yes
C3 N3 C16 124.22(16) . . . yes
C1 N3 C16 124.91(16) . . . yes
C1 N3 C3 110.86(15) . . . yes
Si2 N4 C31 157.79(14) . . . yes
C31 N5 C32 110.70(15) . . . yes
C31 N5 C34 123.98(16) . . . yes
C32 N5 C34 125.25(16) . . . yes
C31 N6 C33 110.60(15) . . . yes
C31 N6 C46 123.32(16) . . . yes
C33 N6 C46 126.07(16) . . . yes
N1 C1 N3 125.59(17) . . . yes
N2 C1 N3 102.86(15) . . . yes
N1 C1 N2 131.55(18) . . . yes
N2 C2 C3 107.78(17) . . . yes
N3 C3 C2 107.93(17) . . . yes
C5 C4 C9 122.59(17) . . . no
N2 C4 C9 118.61(16) . . . yes
N2 C4 C5 118.78(16) . . . yes
C6 C5 C10 121.68(17) . . . no
C4 C5 C6 117.05(16) . . . no
C4 C5 C10 121.27(17) . . . no
C5 C6 C7 121.23(18) . . . no
C6 C7 C8 120.67(18) . . . no
C7 C8 C9 120.84(18) . . . no
C4 C9 C8 117.62(17) . . . no
C8 C9 C13 120.27(16) . . . no
C4 C9 C13 122.11(16) . . . no
C5 C10 C12 112.85(17) . . . no
C11 C10 C12 108.36(19) . . . no
C5 C10 C11 111.45(17) . . . no
C9 C13 C14 111.82(17) . . . no
C9 C13 C15 110.85(18) . . . no
C14 C13 C15 110.89(18) . . . no
C17 C16 C21 122.90(18) . . . no
N3 C16 C21 118.22(16) . . . yes
N3 C16 C17 118.85(16) . . . yes
C16 C17 C22 121.94(18) . . . no
C18 C17 C22 120.95(18) . . . no
C16 C17 C18 117.09(18) . . . no
C17 C18 C19 121.11(19) . . . no
C18 C19 C20 120.7(2) . . . no
C19 C20 C21 120.91(19) . . . no
C16 C21 C20 117.30(18) . . . no
C20 C21 C25 120.77(18) . . . no
C16 C21 C25 121.88(18) . . . no
C17 C22 C23 112.5(2) . . . no
C23 C22 C24 110.4(2) . . . no
C17 C22 C24 111.4(2) . . . no
C26 C25 C27 110.5(2) . . . no
C21 C25 C27 109.1(2) . . . no
C21 C25 C26 114.0(2) . . . no
N2 C2 H2 126.00 . . . no
C3 C2 H2 126.00 . . . no
N3 C3 H3 126.00 . . . no
C2 C3 H3 126.00 . . . no
C7 C6 H6 119.00 . . . no
C5 C6 H6 119.00 . . . no
C6 C7 H7 120.00 . . . no
C8 C7 H7 120.00 . . . no
C7 C8 H8 120.00 . . . no
C9 C8 H8 120.00 . . . no
C12 C10 H10 108.00 . . . no
C11 C10 H10 108.00 . . . no
C5 C10 H10 108.00 . . . no
C10 C11 H11C 109.00 . . . no
C10 C11 H11B 109.00 . . . no
C10 C11 H11A 109.00 . . . no
H11A C11 H11C 109.00 . . . no
H11B C11 H11C 109.00 . . . no
H11A C11 H11B 110.00 . . . no
C10 C12 H12C 109.00 . . . no
H12A C12 H12B 109.00 . . . no
C10 C12 H12A 110.00 . . . no
C10 C12 H12B 109.00 . . . no
H12B C12 H12C 109.00 . . . no
H12A C12 H12C 109.00 . . . no
C9 C13 H13 108.00 . . . no
C15 C13 H13 108.00 . . . no
C14 C13 H13 108.00 . . . no
C13 C14 H14C 109.00 . . . no
C13 C14 H14B 109.00 . . . no
C13 C14 H14A 109.00 . . . no
H14B C14 H14C 109.00 . . . no
H14A C14 H14B 110.00 . . . no
H14A C14 H14C 109.00 . . . no
C13 C15 H15A 109.00 . . . no
C13 C15 H15B 109.00 . . . no
C13 C15 H15C 109.00 . . . no
H15A C15 H15B 110.00 . . . no
H15A C15 H15C 109.00 . . . no
H15B C15 H15C 110.00 . . . no
C19 C18 H18 119.00 . . . no
C17 C18 H18 119.00 . . . no
C18 C19 H19 120.00 . . . no
C20 C19 H19 120.00 . . . no
C19 C20 H20 119.00 . . . no
C21 C20 H20 120.00 . . . no
C23 C22 H22 107.00 . . . no
C17 C22 H22 107.00 . . . no
C24 C22 H22 107.00 . . . no
H23A C23 H23C 109.00 . . . no
H23B C23 H23C 110.00 . . . no
C22 C23 H23A 109.00 . . . no
C22 C23 H23B 109.00 . . . no
C22 C23 H23C 110.00 . . . no
H23A C23 H23B 109.00 . . . no
H24B C24 H24C 109.00 . . . no
C22 C24 H24C 109.00 . . . no
C22 C24 H24A 109.00 . . . no
C22 C24 H24B 109.00 . . . no
H24A C24 H24B 110.00 . . . no
H24A C24 H24C 110.00 . . . no
C26 C25 H25 108.00 . . . no
C21 C25 H25 108.00 . . . no
C27 C25 H25 108.00 . . . no
H26A C26 H26C 109.00 . . . no
H26B C26 H26C 110.00 . . . no
H26A C26 H26B 109.00 . . . no
C25 C26 H26A 109.00 . . . no
C25 C26 H26B 109.00 . . . no
C25 C26 H26C 109.00 . . . no
H27B C27 H27C 110.00 . . . no
C25 C27 H27B 109.00 . . . no
C25 C27 H27C 109.00 . . . no
C25 C27 H27A 109.00 . . . no
H27A C27 H27C 109.00 . . . no
H27A C27 H27B 109.00 . . . no
Si1 C28 H28C 110.00 . . . no
Si1 C28 H28B 109.00 . . . no
Si1 C28 H28A 109.00 . . . no
H28A C28 H28C 110.00 . . . no
H28B C28 H28C 109.00 . . . no
H28A C28 H28B 109.00 . . . no
Si1 C29 H29C 109.00 . . . no
H29A C29 H29B 110.00 . . . no
Si1 C29 H29A 109.00 . . . no
Si1 C29 H29B 110.00 . . . no
H29B C29 H29C 109.00 . . . no
H29A C29 H29C 109.00 . . . no
H30B C30 H30C 110.00 . . . no
H30A C30 H30C 109.00 . . . no
Si1 C30 H30A 109.00 . . . no
Si1 C30 H30B 109.00 . . . no
Si1 C30 H30C 109.00 . . . no
H30A C30 H30B 109.00 . . . no
N4 C31 N5 125.62(17) . . . yes
N4 C31 N6 131.35(17) . . . yes
N5 C31 N6 103.03(15) . . . yes
N5 C32 C33 107.97(17) . . . yes
N6 C33 C32 107.69(17) . . . yes
N5 C34 C35 118.14(16) . . . yes
N5 C34 C39 118.57(16) . . . yes
C35 C34 C39 123.28(17) . . . no
C34 C35 C36 117.17(18) . . . no
C34 C35 C40 121.11(17) . . . no
C36 C35 C40 121.69(17) . . . no
C35 C36 C37 120.94(19) . . . no
C36 C37 C38 120.7(2) . . . no
C37 C38 C39 121.05(19) . . . no
C34 C39 C38 116.86(17) . . . no
C34 C39 C43 121.39(17) . . . no
C38 C39 C43 121.75(18) . . . no
C35 C40 C41 113.59(17) . . . no
C35 C40 C42 110.64(16) . . . no
C41 C40 C42 109.65(18) . . . no
C39 C43 C44 110.29(17) . . . no
C39 C43 C45 113.26(18) . . . no
C44 C43 C45 110.6(2) . . . no
N6 C46 C47 118.56(16) . . . yes
N6 C46 C51 118.19(16) . . . yes
C47 C46 C51 123.25(17) . . . no
C46 C47 C48 117.23(18) . . . no
C46 C47 C52 121.33(18) . . . no
C48 C47 C52 121.36(18) . . . no
C47 C48 C49 120.61(18) . . . no
C48 C49 C50 120.81(19) . . . no
C49 C50 C51 120.97(18) . . . no
C46 C51 C50 116.96(17) . . . no
C46 C51 C55 121.61(16) . . . no
C50 C51 C55 121.42(17) . . . no
C47 C52 C53 113.62(19) . . . no
C47 C52 C54 110.4(2) . . . no
C53 C52 C54 109.8(2) . . . no
C51 C55 C56 111.5(2) . . . no
C51 C55 C57 112.37(17) . . . no
C56 C55 C57 110.99(18) . . . no
N5 C32 H32 126.00 . . . no
C33 C32 H32 126.00 . . . no
N6 C33 H33 126.00 . . . no
C32 C33 H33 126.00 . . . no
C35 C36 H36 119.00 . . . no
C37 C36 H36 120.00 . . . no
C36 C37 H37 120.00 . . . no
C38 C37 H37 120.00 . . . no
C37 C38 H38 119.00 . . . no
C39 C38 H38 119.00 . . . no
C35 C40 H40 108.00 . . . no
C41 C40 H40 108.00 . . . no
C42 C40 H40 108.00 . . . no
C40 C41 H41A 110.00 . . . no
C40 C41 H41B 109.00 . . . no
C40 C41 H41C 109.00 . . . no
H41A C41 H41B 109.00 . . . no
H41A C41 H41C 109.00 . . . no
H41B C41 H41C 109.00 . . . no
C40 C42 H42A 109.00 . . . no
C40 C42 H42B 109.00 . . . no
C40 C42 H42C 109.00 . . . no
H42A C42 H42B 110.00 . . . no
H42A C42 H42C 109.00 . . . no
H42B C42 H42C 109.00 . . . no
C39 C43 H43 107.00 . . . no
C44 C43 H43 107.00 . . . no
C45 C43 H43 108.00 . . . no
C43 C44 H44A 109.00 . . . no
C43 C44 H44B 110.00 . . . no
C43 C44 H44C 109.00 . . . no
H44A C44 H44B 110.00 . . . no
H44A C44 H44C 109.00 . . . no
H44B C44 H44C 109.00 . . . no
C43 C45 H45A 109.00 . . . no
C43 C45 H45B 109.00 . . . no
C43 C45 H45C 109.00 . . . no
H45A C45 H45B 110.00 . . . no
H45A C45 H45C 110.00 . . . no
H45B C45 H45C 109.00 . . . no
C47 C48 H48 120.00 . . . no
C49 C48 H48 120.00 . . . no
C48 C49 H49 120.00 . . . no
C50 C49 H49 120.00 . . . no
C49 C50 H50 119.00 . . . no
C51 C50 H50 120.00 . . . no
C47 C52 H52 108.00 . . . no
C53 C52 H52 108.00 . . . no
C54 C52 H52 108.00 . . . no
C52 C53 H53A 109.00 . . . no
C52 C53 H53B 110.00 . . . no
C52 C53 H53C 109.00 . . . no
H53A C53 H53B 109.00 . . . no
H53A C53 H53C 109.00 . . . no
H53B C53 H53C 109.00 . . . no
C52 C54 H54A 109.00 . . . no
C52 C54 H54B 109.00 . . . no
C52 C54 H54C 109.00 . . . no
H54A C54 H54B 110.00 . . . no
H54A C54 H54C 110.00 . . . no
H54B C54 H54C 109.00 . . . no
C51 C55 H55 107.00 . . . no
C56 C55 H55 107.00 . . . no
C57 C55 H55 107.00 . . . no
C55 C56 H56A 109.00 . . . no
C55 C56 H56B 110.00 . . . no
C55 C56 H56C 109.00 . . . no
H56A C56 H56B 109.00 . . . no
H56A C56 H56C 109.00 . . . no
H56B C56 H56C 110.00 . . . no
C55 C57 H57A 109.00 . . . no
C55 C57 H57B 109.00 . . . no
C55 C57 H57C 109.00 . . . no
H57A C57 H57B 110.00 . . . no
H57A C57 H57C 109.00 . . . no
H57B C57 H57C 109.00 . . . no
Si2 C58 H58A 109.00 . . . no
Si2 C58 H58B 109.00 . . . no
Si2 C58 H58C 109.00 . . . no
H58A C58 H58B 109.00 . . . no
H58A C58 H58C 110.00 . . . no
H58B C58 H58C 109.00 . . . no
Si2 C59 H59A 109.00 . . . no
Si2 C59 H59B 109.00 . . . no
Si2 C59 H59C 110.00 . . . no
H59A C59 H59B 109.00 . . . no
H59A C59 H59C 110.00 . . . no
H59B C59 H59C 109.00 . . . no
Si2 C60 H60A 109.00 . . . no
Si2 C60 H60B 110.00 . . . no
Si2 C60 H60C 109.00 . . . no
H60A C60 H60B 109.00 . . . no
H60A C60 H60C 110.00 . . . no
H60B C60 H60C 109.00 . . . no

loop_
_geom_bond_atom_site_label_1
_geom_bond_atom_site_label_2
_geom_bond_distance
_geom_bond_site_symmetry_1
_geom_bond_site_symmetry_2
_geom_bond_publ_flag
Si1 N1 1.6771(18) . . yes
Si1 C28 1.863(2) . . yes
Si1 C29 1.866(2) . . yes
Si1 C30 1.875(2) . . yes
Si2 C58 1.864(2) . . yes
Si2 C59 1.868(2) . . yes
Si2 C60 1.868(2) . . yes
Si2 N4 1.6771(17) . . yes
N1 C1 1.263(3) . . yes
N2 C4 1.440(2) . . yes
N2 C1 1.400(2) . . yes
N2 C2 1.394(3) . . yes
N3 C3 1.386(3) . . yes
N3 C16 1.443(2) . . yes
N3 C1 1.399(2) . . yes
N4 C31 1.265(3) . . yes
N5 C31 1.397(2) . . yes
N5 C32 1.387(3) . . yes
N5 C34 1.441(2) . . yes
N6 C33 1.392(3) . . yes
N6 C46 1.434(2) . . yes
N6 C31 1.397(2) . . yes
C2 C3 1.335(3) . . no
C4 C9 1.400(2) . . no
C4 C5 1.407(3) . . no
C5 C10 1.526(3) . . no
C5 C6 1.394(3) . . no
C6 C7 1.379(3) . . no
C7 C8 1.377(3) . . no
C8 C9 1.395(3) . . no
C9 C13 1.524(3) . . no
C10 C11 1.512(3) . . no
C10 C12 1.531(3) . . no
C13 C15 1.524(3) . . no
C13 C14 1.517(3) . . no
C16 C17 1.396(3) . . no
C16 C21 1.399(3) . . no
C17 C18 1.398(3) . . no
C17 C22 1.521(3) . . no
C18 C19 1.377(3) . . no
C19 C20 1.374(3) . . no
C20 C21 1.398(3) . . no
C21 C25 1.516(3) . . no
C22 C24 1.512(4) . . no
C22 C23 1.524(4) . . no
C25 C26 1.516(4) . . no
C25 C27 1.522(5) . . no
C2 H2 0.9500 . . no
C3 H3 0.9500 . . no
C6 H6 0.9500 . . no
C7 H7 0.9500 . . no
C8 H8 0.9500 . . no
C10 H10 1.0000 . . no
C11 H11C 0.9800 . . no
C11 H11A 0.9800 . . no
C11 H11B 0.9800 . . no
C12 H12B 0.9800 . . no
C12 H12C 0.9800 . . no
C12 H12A 0.9800 . . no
C13 H13 1.0000 . . no
C14 H14A 0.9800 . . no
C14 H14C 0.9800 . . no
C14 H14B 0.9800 . . no
C15 H15B 0.9800 . . no
C15 H15A 0.9800 . . no
C15 H15C 0.9800 . . no
C18 H18 0.9500 . . no
C19 H19 0.9500 . . no
C20 H20 0.9500 . . no
C22 H22 1.0000 . . no
C23 H23B 0.9800 . . no
C23 H23C 0.9800 . . no
C23 H23A 0.9800 . . no
C24 H24B 0.9800 . . no
C24 H24C 0.9800 . . no
C24 H24A 0.9800 . . no
C25 H25 1.0000 . . no
C26 H26C 0.9800 . . no
C26 H26A 0.9800 . . no
C26 H26B 0.9800 . . no
C27 H27A 0.9800 . . no
C27 H27B 0.9800 . . no
C27 H27C 0.9800 . . no
C28 H28A 0.9800 . . no
C28 H28B 0.9800 . . no
C28 H28C 0.9800 . . no
C29 H29C 0.9800 . . no
C29 H29A 0.9800 . . no
C29 H29B 0.9800 . . no
C30 H30B 0.9800 . . no
C30 H30C 0.9800 . . no
C30 H30A 0.9800 . . no
C32 C33 1.336(3) . . no
C34 C35 1.400(3) . . no
C34 C39 1.397(3) . . no
C35 C36 1.394(3) . . no
C35 C40 1.524(3) . . no
C36 C37 1.376(3) . . no
C37 C38 1.381(3) . . no
C38 C39 1.398(3) . . no
C39 C43 1.521(3) . . no
C40 C41 1.529(3) . . no
C40 C42 1.531(3) . . no
C43 C44 1.526(4) . . no
C43 C45 1.521(3) . . no
C46 C47 1.403(3) . . no
C46 C51 1.397(3) . . no
C47 C48 1.393(3) . . no
C47 C52 1.524(3) . . no
C48 C49 1.390(3) . . no
C49 C50 1.375(3) . . no
C50 C51 1.402(3) . . no
C51 C55 1.528(3) . . no
C52 C53 1.519(4) . . no
C52 C54 1.523(4) . . no
C55 C56 1.531(3) . . no
C55 C57 1.521(3) . . no
C32 H32 0.9500 . . no
C33 H33 0.9500 . . no
C36 H36 0.9500 . . no
C37 H37 0.9500 . . no
C38 H38 0.9500 . . no
C40 H40 1.0000 . . no
C41 H41A 0.9800 . . no
C41 H41B 0.9800 . . no
C41 H41C 0.9800 . . no
C42 H42A 0.9800 . . no
C42 H42B 0.9800 . . no
C42 H42C 0.9800 . . no
C43 H43 1.0000 . . no
C44 H44A 0.9800 . . no
C44 H44B 0.9800 . . no
C44 H44C 0.9800 . . no
C45 H45A 0.9800 . . no
C45 H45B 0.9800 . . no
C45 H45C 0.9800 . . no
C48 H48 0.9500 . . no
C49 H49 0.9500 . . no
C50 H50 0.9500 . . no
C52 H52 1.0000 . . no
C53 H53A 0.9800 . . no
C53 H53B 0.9800 . . no
C53 H53C 0.9800 . . no
C54 H54A 0.9800 . . no
C54 H54B 0.9800 . . no
C54 H54C 0.9800 . . no
C55 H55 1.0000 . . no
C56 H56A 0.9800 . . no
C56 H56B 0.9800 . . no
C56 H56C 0.9800 . . no
C57 H57A 0.9800 . . no
C57 H57B 0.9800 . . no
C57 H57C 0.9800 . . no
C58 H58A 0.9800 . . no
C58 H58B 0.9800 . . no
C58 H58C 0.9800 . . no
C59 H59A 0.9800 . . no
C59 H59B 0.9800 . . no
C59 H59C 0.9800 . . no
C60 H60A 0.9800 . . no
C60 H60B 0.9800 . . no
C60 H60C 0.9800 . . no
